data_7248261
loop_
_publ_author_name
'Lappi, Tatiana I.'
'Gaifulin, Yakov M.'
'Sukhikh, Taisiya S.'
'Gaifulina, Viktoria K.'
'Yanshole, Vadim V.'
'Cordier, Stephane'
'Naumov, Nikolay G.'

_publ_section_title
;
 Molecular heterometallic clusters [Re6&#x2212;xMoxS8L6] (x = 2--3, L =
 py, etpy, tbp): negligible influence of the x value on the crystal
 structures
;
_journal_issue 12
_journal_name_full CrystEngComm
_journal_page_first 1720
_journal_page_last 1729
_journal_paper_doi 10.1039/D3CE01229H
_journal_volume 26
_journal_year 2024
_chemical_formula_moiety 'C54 H78 Mo2.7 N6 Re3.3 S8'
_chemical_formula_sum 'C54 H78 Mo2.7 N6 Re3.3 S8'
_chemical_formula_weight 1941.20
_space_group_crystal_system tetragonal
_space_group_IT_number 86
_space_group_name_Hall '-P 4bc'
_space_group_name_H-M_alt 'P 42/n :2'
_atom_sites_solution_hydrogens geom
_atom_sites_solution_primary dual
_audit_creation_date 2023-07-19
_audit_creation_method
;
Olex2 1.5
(compiled 2023.03.06 svn.rbb2c1857 for OlexSys, GUI svn.r6748)
;
_audit_update_record
;
2023-11-24 deposited with the CCDC.	2024-02-20 downloaded from the CCDC.
;
_cell_angle_alpha 90
_cell_angle_beta 90
_cell_angle_gamma 90
_cell_formula_units_Z 4
_cell_length_a 26.7541(6)
_cell_length_b 26.7541(6)
_cell_length_c 9.3946(3)
_cell_measurement_reflns_used 9943
_cell_measurement_temperature 296(2)
_cell_measurement_theta_max 25.64
_cell_measurement_theta_min 2.42
_cell_volume 6724.5(3)
_computing_molecular_graphics 'Olex2 1.5 (Dolomanov et al., 2009)'
_computing_publication_material 'Olex2 1.5 (Dolomanov et al., 2009)'
_computing_structure_refinement 'SHELXL 2014/7 (Sheldrick, 2015)'
_computing_structure_solution 'SHELXT  (Sheldrick, 2015)'
_diffrn_ambient_temperature 296(2)
_diffrn_measured_fraction_theta_full 1.000
_diffrn_measured_fraction_theta_max 0.999
_diffrn_measurement_device_type 'Bruker APEX-II CCD'
_diffrn_measurement_method '\f and \w scans'
_diffrn_radiation_type MoK\a
_diffrn_radiation_wavelength 0.71073
_diffrn_reflns_av_R_equivalents 0.0613
_diffrn_reflns_av_unetI/netI 0.0380
_diffrn_reflns_Laue_measured_fraction_full 1.000
_diffrn_reflns_Laue_measured_fraction_max 0.999
_diffrn_reflns_limit_h_max 32
_diffrn_reflns_limit_h_min -32
_diffrn_reflns_limit_k_max 31
_diffrn_reflns_limit_k_min -32
_diffrn_reflns_limit_l_max 11
_diffrn_reflns_limit_l_min -11
_diffrn_reflns_number 54716
_diffrn_reflns_point_group_measured_fraction_full 1.000
_diffrn_reflns_point_group_measured_fraction_max 0.999
_diffrn_reflns_theta_full 25.242
_diffrn_reflns_theta_max 25.701
_diffrn_reflns_theta_min 0.761
_diffrn_source_current 30.0
_diffrn_source_power 1.5
_diffrn_source_voltage 50.0
_diffrn_standards_number 0
_exptl_absorpt_coefficient_mu 6.690
_exptl_absorpt_correction_T_max 0.7453
_exptl_absorpt_correction_T_min 0.4936
_exptl_absorpt_correction_type multi-scan
_exptl_absorpt_process_details
'SADABS-2012/1 (Bruker,2012) was used for absorption correction. wR2(int) was 0.1007 before and 0.0611 after correction. The Ratio of minimum to maximum transmission is 0.6623. The \l/2 correction factor is 0.0015.'
_exptl_crystal_colour brown
_exptl_crystal_colour_primary brown
_exptl_crystal_density_diffrn 1.917
_exptl_crystal_description needle
_exptl_crystal_F_000 3732
_exptl_crystal_size_max 0.25
_exptl_crystal_size_mid 0.07
_exptl_crystal_size_min 0.07
_refine_diff_density_max 1.195
_refine_diff_density_min -1.120
_refine_diff_density_rms 0.130
_refine_ls_extinction_method none
_refine_ls_goodness_of_fit_ref 1.161
_refine_ls_hydrogen_treatment constr
_refine_ls_matrix_type full
_refine_ls_number_parameters 403
_refine_ls_number_reflns 6401
_refine_ls_number_restraints 127
_refine_ls_restrained_S_all 1.154
_refine_ls_R_factor_all 0.0473
_refine_ls_R_factor_gt 0.0369
_refine_ls_shift/su_max 0.001
_refine_ls_shift/su_mean 0.000
_refine_ls_structure_factor_coef Fsqd
_refine_ls_weighting_details 'w=1/[\s^2^(Fo^2^)+(0.0125P)^2^+29.8941P] where P=(Fo^2^+2Fc^2^)/3'
_refine_ls_weighting_scheme calc
_refine_ls_wR_factor_gt 0.0660
_refine_ls_wR_factor_ref 0.0691
_reflns_Friedel_coverage 0.000
_reflns_number_gt 5616
_reflns_number_total 6401
_reflns_threshold_expression 'I > 2\s(I)'
_cod_data_source_file d3ce01229h2.cif
_cod_data_source_block gy1144
_cod_depositor_comments 'Adding full bibliography for 7248256--7248264.cif.'
_cod_original_cell_volume 6724.5(4)
_cod_original_sg_symbol_H-M 'P 42/n'
_cod_original_formula_sum 'C54 H78 Mo2.70 N6 Re3.30 S8'
_cod_database_code 7248261
_shelx_shelxl_version_number 2014/7
_shelx_space_group_comment
;
The symmetry employed for this shelxl refinement is uniquely defined
by the following loop, which should always be used as a source of
symmetry information in preference to the above space-group names.
They are only intended as comments.
;
_shelx_estimated_absorpt_t_max 0.652
_shelx_estimated_absorpt_t_min 0.286
_olex2_refinement_description
;
1. Twinned data refinement
 Scales: 0.7967(6)
 0.2033(6)
2. Fixed Uiso
 At 1.2 times of:
  All C(H) groups
 At 1.5 times of:
  All C(H,H,H) groups
3. Shared sites
{Re1, Mo1}
{Re2, Mo2}
{Re3, Mo3}
4. Restrained distances
 C26-C272 \\sim C26-C281 \\sim C26-C282 \\sim C26-C291 \\sim C26-C292 \\sim
C26-C271
 with sigma of 0.02
 C36-C381 \\sim C36-C372 \\sim C371-C36 \\sim C392-C36 \\sim C391-C36 \\sim
C382-C36
 with sigma of 0.02
5. Rigid bond restraints
 C26, C272, C282, C292
 with sigma for 1-2 distances of 0.01 and sigma for 1-3 distances of 0.01
 C26, C271, C281, C291
 with sigma for 1-2 distances of 0.01 and sigma for 1-3 distances of 0.01
 C36, C371, C381, C391
 with sigma for 1-2 distances of 0.01 and sigma for 1-3 distances of 0.01
 C36, C372, C382, C392
 with sigma for 1-2 distances of 0.005 and sigma for 1-3 distances of 0.005
6. Uiso/Uaniso restraints and constraints
C26 \\sim C272 \\sim C282 \\sim C292: within 2A with sigma of 0.04 and sigma
for terminal atoms of 0.08 within 2A
C26 \\sim C271 \\sim C281 \\sim C291: within 2A with sigma of 0.04 and sigma
for terminal atoms of 0.08 within 2A
C36 \\sim C371 \\sim C381 \\sim C391: within 2A with sigma of 0.04 and sigma
for terminal atoms of 0.08 within 2A
C36 \\sim C372 \\sim C382 \\sim C392: within 1.7A with sigma of 0.02 and sigma
for terminal atoms of 0.04 within 1.7A
Uanis(Re1) = Uanis(Mo1)
Uanis(Re2) = Uanis(Mo2)
Uanis(Re3) = Uanis(Mo3)
7. Others
 1*[Sof(Re1)+Sof(Mo1)]+1*[Sof(Re2)+Sof(Mo2)]+1*[Sof(Re3)+Sof(Mo3)]=1.65 with
 esd of 0.0001
 Sof(C272)=Sof(H27D)=Sof(H27E)=Sof(H27F)=Sof(C282)=Sof(H28D)=Sof(H28E)=
 Sof(H28F)=Sof(C292)=Sof(H29D)=Sof(H29E)=Sof(H29F)=1-FVAR(1)
 Sof(C271)=Sof(H27A)=Sof(H27B)=Sof(H27C)=Sof(C281)=Sof(H28A)=Sof(H28B)=
 Sof(H28C)=Sof(C291)=Sof(H29A)=Sof(H29B)=Sof(H29C)=FVAR(1)
 Sof(C372)=Sof(H37D)=Sof(H37E)=Sof(H37F)=Sof(C382)=Sof(H38D)=Sof(H38E)=
 Sof(H38F)=Sof(C392)=Sof(H39D)=Sof(H39E)=Sof(H39F)=1-FVAR(2)
 Sof(C371)=Sof(H37A)=Sof(H37B)=Sof(H37C)=Sof(C381)=Sof(H38A)=Sof(H38B)=
 Sof(H38C)=Sof(C391)=Sof(H39A)=Sof(H39B)=Sof(H39C)=FVAR(2)
 Sof(Mo1)=1-FVAR(3)
 Sof(Re1)=FVAR(3)
 Sof(Mo2)=1-FVAR(4)
 Sof(Re2)=FVAR(4)
 Sof(Mo3)=1-FVAR(5)
 Sof(Re3)=FVAR(5)
8.a Me refined with riding coordinates:
 C271(H27A,H27B,H27C), C281(H28A,H28B,H28C), C291(H29A,H29B,H29C), C272(H27D,
 H27E,H27F), C282(H28D,H28E,H28F), C292(H29D,H29E,H29F)
8.b Aromatic/amide H refined with riding coordinates:
 C11(H11), C12(H12), C14(H14), C15(H15), C21(H21), C22(H22), C24(H24),
 C25(H25), C31(H31), C32(H32), C34(H34), C35(H35)
8.c Idealised Me refined as rotating group:
 C17(H17A,H17B,H17C), C18(H18A,H18B,H18C), C19(H19A,H19B,H19C), C371(H37A,H37B,
 H37C), C381(H38A,H38B,H38C), C391(H39A,H39B,H39C), C372(H37D,H37E,H37F),
 C382(H38D,H38E,H38F), C392(H39D,H39E,H39F)
;
_olex2_submission_special_instructions 'No special instructions were received'

loop_
_space_group_symop_operation_xyz
'x, y, z'
'-x+1/2, -y+1/2, z'
'-y, x+1/2, z+1/2'
'y+1/2, -x, z+1/2'
'-x, -y, -z'
'x-1/2, y-1/2, -z'
'y, -x-1/2, -z-1/2'
'-y-1/2, x, -z-1/2'

loop_
_atom_site_label
_atom_site_type_symbol
_atom_site_fract_x
_atom_site_fract_y
_atom_site_fract_z
_atom_site_U_iso_or_equiv
_atom_site_adp_type
_atom_site_occupancy
_atom_site_site_symmetry_order
_atom_site_calc_flag
_atom_site_refinement_flags_posn
_atom_site_refinement_flags_adp
_atom_site_refinement_flags_occupancy
_atom_site_disorder_assembly
_atom_site_disorder_group
Re1 Re 0.55155(2) 0.50244(2) 0.13057(4) 0.02398(13) Uani 0.6013(17) 1 d . . P A 1
Re2 Re 0.52873(2) 0.44437(2) -0.08353(4) 0.02491(13) Uani 0.5345(17) 1 d . . P A 1
Re3 Re 0.46435(2) 0.45897(2) 0.12072(4) 0.02452(14) Uani 0.5142(17) 1 d . . P A 1
Mo1 Mo 0.55155(2) 0.50244(2) 0.13057(4) 0.02398(13) Uani 0.3987(17) 1 d . . P A 2
Mo2 Mo 0.52873(2) 0.44437(2) -0.08353(4) 0.02491(13) Uani 0.4655(17) 1 d . . P A 2
Mo3 Mo 0.46435(2) 0.45897(2) 0.12072(4) 0.02452(14) Uani 0.4858(17) 1 d . . P A 2
S1 S 0.54174(8) 0.41266(7) 0.1572(2) 0.0341(5) Uani 1 1 d . . . . .
S2 S 0.51191(7) 0.48388(7) -0.31031(19) 0.0303(4) Uani 1 1 d . . . . .
S3 S 0.39209(7) 0.51131(8) 0.0683(2) 0.0329(5) Uani 1 1 d . . . . .
S4 S 0.44544(8) 0.40839(7) -0.0884(2) 0.0325(5) Uani 1 1 d . . . . .
N1 N 0.6138(3) 0.5063(3) 0.2895(7) 0.0372(17) Uani 1 1 d . . . . .
N2 N 0.5640(3) 0.3773(2) -0.1867(7) 0.0371(17) Uani 1 1 d . . . . .
N3 N 0.4229(2) 0.4078(2) 0.2701(7) 0.0340(16) Uani 1 1 d . . . . .
C11 C 0.6093(3) 0.4850(3) 0.4195(9) 0.039(2) Uani 1 1 d . . . . .
H11 H 0.5793 0.4695 0.4429 0.046 Uiso 1 1 calc R U . . .
C12 C 0.6472(3) 0.4854(3) 0.5189(9) 0.046(2) Uani 1 1 d . . . . .
H12 H 0.6418 0.4716 0.6085 0.055 Uiso 1 1 calc R U . . .
C13 C 0.6932(3) 0.5061(4) 0.4861(9) 0.044(2) Uani 1 1 d . . . . .
C14 C 0.6969(3) 0.5274(4) 0.3538(10) 0.057(3) Uani 1 1 d . . . . .
H14 H 0.7266 0.5428 0.3270 0.069 Uiso 1 1 calc R U . . .
C15 C 0.6574(3) 0.5263(4) 0.2596(9) 0.048(2) Uani 1 1 d . . . . .
H15 H 0.6619 0.5404 0.1701 0.058 Uiso 1 1 calc R U . . .
C16 C 0.7363(3) 0.5059(5) 0.5930(10) 0.059(3) Uani 1 1 d . . . . .
C17 C 0.7237(4) 0.5368(6) 0.7194(13) 0.119(6) Uani 1 1 d . . . . .
H17A H 0.7493 0.5331 0.7901 0.178 Uiso 1 1 calc R U . . .
H17B H 0.6922 0.5260 0.7579 0.178 Uiso 1 1 calc R U . . .
H17C H 0.7214 0.5713 0.6918 0.178 Uiso 1 1 calc R U . . .
C18 C 0.7843(4) 0.5211(5) 0.5273(14) 0.101(5) Uani 1 1 d . . . . .
H18A H 0.8110 0.5160 0.5939 0.151 Uiso 1 1 calc R U . . .
H18B H 0.7828 0.5558 0.5018 0.151 Uiso 1 1 calc R U . . .
H18C H 0.7901 0.5014 0.4435 0.151 Uiso 1 1 calc R U . . .
C19 C 0.7440(6) 0.4523(6) 0.6450(18) 0.144(7) Uani 1 1 d . . . . .
H19A H 0.7774 0.4485 0.6805 0.215 Uiso 1 1 calc R U . . .
H19B H 0.7388 0.4295 0.5674 0.215 Uiso 1 1 calc R U . . .
H19C H 0.7206 0.4451 0.7197 0.215 Uiso 1 1 calc R U . . .
C21 C 0.5991(4) 0.3518(4) -0.1245(12) 0.066(3) Uani 1 1 d . . . . .
H21 H 0.6101 0.3622 -0.0354 0.080 Uiso 1 1 calc R U . . .
C22 C 0.6208(4) 0.3098(4) -0.1852(14) 0.079(4) Uani 1 1 d . . . . .
H22 H 0.6460 0.2933 -0.1355 0.095 Uiso 1 1 calc R U . . .
C23 C 0.6069(4) 0.2920(4) -0.3128(13) 0.064(3) Uani 1 1 d . . . . .
C24 C 0.5691(5) 0.3184(5) -0.3768(14) 0.099(5) Uani 1 1 d . . . . .
H24 H 0.5568 0.3079 -0.4645 0.118 Uiso 1 1 calc R U . . .
C25 C 0.5489(5) 0.3607(4) -0.3124(12) 0.078(4) Uani 1 1 d . . . . .
H25 H 0.5238 0.3780 -0.3597 0.094 Uiso 1 1 calc R U . . .
C26 C 0.6298(5) 0.2441(5) -0.3809(15) 0.096(4) Uani 1 1 d D U . . .
C31 C 0.3882(4) 0.3766(4) 0.2241(9) 0.051(3) Uani 1 1 d . . . . .
H31 H 0.3785 0.3784 0.1292 0.061 Uiso 1 1 calc R U . . .
C32 C 0.3656(4) 0.3415(4) 0.3106(10) 0.053(3) Uani 1 1 d . . . . .
H32 H 0.3422 0.3195 0.2726 0.064 Uiso 1 1 calc R U . . .
C33 C 0.3778(3) 0.3388(3) 0.4532(10) 0.043(2) Uani 1 1 d . . . . .
C34 C 0.4124(4) 0.3723(3) 0.5011(10) 0.052(3) Uani 1 1 d . . . . .
H34 H 0.4213 0.3727 0.5968 0.062 Uiso 1 1 calc R U . . .
C35 C 0.4344(4) 0.4056(3) 0.4078(9) 0.048(2) Uani 1 1 d . . . . .
H35 H 0.4585 0.4276 0.4429 0.057 Uiso 1 1 calc R U . . .
C36 C 0.3540(4) 0.2999(4) 0.5512(11) 0.062(3) Uani 1 1 d D U . . .
C271 C 0.5861(10) 0.2096(14) -0.415(6) 0.137(17) Uani 0.45(3) 1 d D U P B 1
H27A H 0.5627 0.2267 -0.4746 0.205 Uiso 0.45(3) 1 calc R U P B 1
H27B H 0.5982 0.1804 -0.4631 0.205 Uiso 0.45(3) 1 calc R U P B 1
H27C H 0.5699 0.1998 -0.3279 0.205 Uiso 0.45(3) 1 calc R U P B 1
C281 C 0.6694(15) 0.2209(16) -0.286(4) 0.130(16) Uani 0.45(3) 1 d D U P B 1
H28A H 0.6956 0.2448 -0.2699 0.195 Uiso 0.45(3) 1 calc R U P B 1
H28B H 0.6548 0.2114 -0.1973 0.195 Uiso 0.45(3) 1 calc R U P B 1
H28C H 0.6831 0.1919 -0.3324 0.195 Uiso 0.45(3) 1 calc R U P B 1
C291 C 0.6544(19) 0.2618(14) -0.519(4) 0.138(15) Uani 0.45(3) 1 d D U P B 1
H29A H 0.6296 0.2766 -0.5801 0.207 Uiso 0.45(3) 1 calc R U P B 1
H29B H 0.6797 0.2861 -0.4979 0.207 Uiso 0.45(3) 1 calc R U P B 1
H29C H 0.6694 0.2338 -0.5671 0.207 Uiso 0.45(3) 1 calc R U P B 1
C371 C 0.2979(6) 0.3051(12) 0.545(3) 0.126(11) Uani 0.60(2) 1 d D U P C 1
H37A H 0.2892 0.3398 0.5388 0.190 Uiso 0.60(2) 1 calc R U P C 1
H37B H 0.2834 0.2910 0.6296 0.190 Uiso 0.60(2) 1 calc R U P C 1
H37C H 0.2853 0.2878 0.4631 0.190 Uiso 0.60(2) 1 calc R U P C 1
C381 C 0.3635(12) 0.3128(10) 0.7066(16) 0.104(10) Uani 0.60(2) 1 d D U P C 1
H38A H 0.3987 0.3111 0.7258 0.157 Uiso 0.60(2) 1 calc R U P C 1
H38B H 0.3462 0.2894 0.7663 0.157 Uiso 0.60(2) 1 calc R U P C 1
H38C H 0.3515 0.3459 0.7256 0.157 Uiso 0.60(2) 1 calc R U P C 1
C391 C 0.3709(16) 0.2483(7) 0.513(4) 0.160(16) Uani 0.60(2) 1 d D U P C 1
H39A H 0.3479 0.2243 0.5515 0.239 Uiso 0.60(2) 1 calc R U P C 1
H39B H 0.4036 0.2425 0.5518 0.239 Uiso 0.60(2) 1 calc R U P C 1
H39C H 0.3720 0.2450 0.4113 0.239 Uiso 0.60(2) 1 calc R U P C 1
C272 C 0.6183(17) 0.1997(9) -0.282(4) 0.145(15) Uani 0.55(3) 1 d D U P B 2
H27D H 0.6315 0.2064 -0.1888 0.217 Uiso 0.55(3) 1 calc R U P B 2
H27E H 0.5828 0.1950 -0.2757 0.217 Uiso 0.55(3) 1 calc R U P B 2
H27F H 0.6335 0.1700 -0.3193 0.217 Uiso 0.55(3) 1 calc R U P B 2
C282 C 0.6865(7) 0.2512(14) -0.387(5) 0.149(15) Uani 0.55(3) 1 d D U P B 2
H28D H 0.6991 0.2568 -0.2923 0.224 Uiso 0.55(3) 1 calc R U P B 2
H28E H 0.7018 0.2219 -0.4261 0.224 Uiso 0.55(3) 1 calc R U P B 2
H28F H 0.6943 0.2796 -0.4454 0.224 Uiso 0.55(3) 1 calc R U P B 2
C292 C 0.6097(18) 0.2353(15) -0.530(3) 0.160(18) Uani 0.55(3) 1 d D U P B 2
H29D H 0.5741 0.2309 -0.5255 0.240 Uiso 0.55(3) 1 calc R U P B 2
H29E H 0.6173 0.2636 -0.5885 0.240 Uiso 0.55(3) 1 calc R U P B 2
H29F H 0.6248 0.2059 -0.5692 0.240 Uiso 0.55(3) 1 calc R U P B 2
C372 C 0.3239(16) 0.3254(14) 0.662(4) 0.106(12) Uani 0.40(2) 1 d D U P C 2
H37D H 0.3130 0.3014 0.7316 0.158 Uiso 0.40(2) 1 calc R U P C 2
H37E H 0.2953 0.3409 0.6190 0.158 Uiso 0.40(2) 1 calc R U P C 2
H37F H 0.3439 0.3505 0.7081 0.158 Uiso 0.40(2) 1 calc R U P C 2
C382 C 0.3977(9) 0.2711(13) 0.613(4) 0.088(9) Uani 0.40(2) 1 d D U P C 2
H38D H 0.4166 0.2562 0.5376 0.132 Uiso 0.40(2) 1 calc R U P C 2
H38E H 0.3854 0.2454 0.6753 0.132 Uiso 0.40(2) 1 calc R U P C 2
H38F H 0.4187 0.2935 0.6661 0.132 Uiso 0.40(2) 1 calc R U P C 2
C392 C 0.3271(15) 0.2592(11) 0.468(3) 0.086(10) Uani 0.40(2) 1 d D U P C 2
H39D H 0.2972 0.2727 0.4269 0.129 Uiso 0.40(2) 1 calc R U P C 2
H39E H 0.3184 0.2324 0.5317 0.129 Uiso 0.40(2) 1 calc R U P C 2
H39F H 0.3485 0.2468 0.3946 0.129 Uiso 0.40(2) 1 calc R U P C 2

loop_
_atom_site_aniso_label
_atom_site_aniso_U_11
_atom_site_aniso_U_22
_atom_site_aniso_U_33
_atom_site_aniso_U_23
_atom_site_aniso_U_13
_atom_site_aniso_U_12
Re1 0.0250(2) 0.0275(2) 0.01945(18) 0.00132(16) 0.00017(16) -0.00331(17)
Re2 0.0278(2) 0.0255(2) 0.02143(19) -0.00068(17) 0.00124(17) -0.00090(18)
Re3 0.0276(3) 0.0264(2) 0.01953(19) 0.00263(17) 0.00156(17) -0.00491(17)
Mo1 0.0250(2) 0.0275(2) 0.01945(18) 0.00132(16) 0.00017(16) -0.00331(17)
Mo2 0.0278(2) 0.0255(2) 0.02143(19) -0.00068(17) 0.00124(17) -0.00090(18)
Mo3 0.0276(3) 0.0264(2) 0.01953(19) 0.00263(17) 0.00156(17) -0.00491(17)
S1 0.0397(13) 0.0288(11) 0.0338(10) 0.0050(8) -0.0032(10) 0.0004(9)
S2 0.0330(11) 0.0374(11) 0.0205(8) 0.0001(8) 0.0027(8) -0.0041(9)
S3 0.0277(10) 0.0419(13) 0.0290(10) 0.0002(9) 0.0045(8) -0.0011(9)
S4 0.0379(12) 0.0304(11) 0.0292(10) -0.0003(8) 0.0014(9) -0.0066(9)
N1 0.045(4) 0.033(4) 0.034(4) 0.007(3) 0.004(3) -0.003(3)
N2 0.042(4) 0.035(4) 0.034(4) -0.010(3) -0.003(3) 0.004(3)
N3 0.038(4) 0.038(4) 0.026(3) 0.002(3) 0.001(3) -0.004(3)
C11 0.027(4) 0.056(6) 0.033(4) 0.013(4) 0.004(4) -0.007(4)
C12 0.040(5) 0.070(7) 0.029(4) 0.010(4) -0.002(4) 0.005(5)
C13 0.022(4) 0.070(6) 0.039(5) -0.006(5) 0.001(4) -0.006(4)
C14 0.037(5) 0.089(8) 0.047(6) 0.003(6) -0.006(5) -0.025(5)
C15 0.039(5) 0.070(7) 0.037(5) 0.009(5) -0.005(4) -0.022(5)
C16 0.035(5) 0.100(9) 0.042(5) 0.005(6) -0.008(4) -0.004(6)
C17 0.048(7) 0.23(2) 0.076(9) -0.058(11) -0.022(7) -0.003(10)
C18 0.026(6) 0.185(16) 0.090(10) 0.019(10) -0.018(6) -0.010(7)
C19 0.118(13) 0.151(16) 0.161(16) 0.062(14) -0.089(12) -0.010(12)
C21 0.056(7) 0.070(7) 0.073(7) -0.033(6) -0.030(6) 0.020(6)
C22 0.058(7) 0.082(9) 0.098(10) -0.045(8) -0.024(7) 0.042(6)
C23 0.054(7) 0.057(7) 0.080(8) -0.033(6) 0.009(6) 0.010(5)
C24 0.121(12) 0.094(10) 0.081(9) -0.051(8) -0.034(8) 0.034(9)
C25 0.083(9) 0.091(9) 0.060(7) -0.031(6) -0.025(7) 0.034(7)
C26 0.096(9) 0.076(8) 0.117(10) -0.053(8) -0.003(8) 0.023(7)
C31 0.057(7) 0.061(7) 0.033(5) 0.005(5) -0.009(5) -0.024(5)
C32 0.052(6) 0.059(7) 0.050(6) 0.012(5) 0.002(5) -0.026(5)
C33 0.038(5) 0.044(6) 0.048(6) 0.011(4) 0.011(4) -0.004(4)
C34 0.068(7) 0.053(6) 0.034(5) 0.013(5) -0.001(5) -0.016(5)
C35 0.065(7) 0.047(6) 0.032(5) 0.005(4) 0.001(4) -0.025(5)
C36 0.076(7) 0.051(6) 0.060(6) 0.013(5) 0.026(5) -0.015(5)
C271 0.11(2) 0.09(3) 0.21(5) -0.09(3) 0.01(2) 0.009(15)
C281 0.11(3) 0.11(3) 0.17(3) -0.05(2) 0.00(2) 0.07(2)
C291 0.14(4) 0.13(3) 0.14(3) -0.05(2) 0.04(2) 0.03(2)
C371 0.075(9) 0.17(3) 0.14(2) 0.05(2) 0.036(13) -0.051(13)
C381 0.15(2) 0.104(19) 0.062(9) 0.019(11) 0.030(12) -0.073(18)
C391 0.29(4) 0.046(12) 0.15(3) 0.022(14) 0.13(3) 0.011(19)
C272 0.18(3) 0.070(17) 0.18(3) -0.030(15) 0.02(3) 0.048(19)
C282 0.091(11) 0.16(3) 0.20(4) -0.07(3) 0.030(18) 0.056(17)
C292 0.21(4) 0.14(3) 0.133(18) -0.104(19) -0.04(2) 0.10(3)
C372 0.12(3) 0.10(2) 0.10(2) 0.009(15) 0.080(19) -0.018(17)
C382 0.106(18) 0.07(2) 0.09(2) 0.041(16) 0.005(14) -0.010(12)
C392 0.10(2) 0.07(2) 0.083(18) 0.026(12) 0.020(15) -0.054(16)

loop_
_atom_type_symbol
_atom_type_description
_atom_type_scat_dispersion_real
_atom_type_scat_dispersion_imag
_atom_type_scat_source
C C 0.0033 0.0016 'International Tables Vol C Tables 4.2.6.8 and 6.1.1.4'
H H 0.0000 0.0000 'International Tables Vol C Tables 4.2.6.8 and 6.1.1.4'
Mo Mo -1.6832 0.6857 'International Tables Vol C Tables 4.2.6.8 and 6.1.1.4'
N N 0.0061 0.0033 'International Tables Vol C Tables 4.2.6.8 and 6.1.1.4'
Re Re -1.0185 7.2310 'International Tables Vol C Tables 4.2.6.8 and 6.1.1.4'
S S 0.1246 0.1234 'International Tables Vol C Tables 4.2.6.8 and 6.1.1.4'

loop_
_geom_angle_atom_site_label_1
_geom_angle_atom_site_label_2
_geom_angle_atom_site_label_3
_geom_angle
_geom_angle_site_symmetry_1
_geom_angle_site_symmetry_3
_geom_angle_publ_flag
Re2 Re1 Re2 90.093(17) . 5_665 ?
Re3 Re1 Re2 60.121(15) . 5_665 ?
Re3 Re1 Re2 59.878(15) 5_665 5_665 ?
Re3 Re1 Re2 60.087(14) 5_665 . ?
Re3 Re1 Re2 59.925(15) . . ?
Re3 Re1 Re3 89.916(16) . 5_665 ?
S1 Re1 Re2 117.84(6) . 5_665 ?
S1 Re1 Re2 57.75(5) . . ?
S1 Re1 Re3 117.81(5) . 5_665 ?
S1 Re1 Re3 57.74(5) . . ?
S2 Re1 Re2 117.56(5) 5_665 . ?
S2 Re1 Re2 57.30(5) 5_665 5_665 ?
S2 Re1 Re3 117.15(5) 5_665 5_665 ?
S2 Re1 Re3 57.68(5) 5_665 . ?
S2 Re1 S1 90.11(7) 5_665 . ?
S2 Re1 S3 173.82(7) 5_665 5_665 ?
S3 Re1 Re2 57.52(5) 5_665 . ?
S3 Re1 Re2 117.55(5) 5_665 5_665 ?
S3 Re1 Re3 117.42(5) 5_665 . ?
S3 Re1 Re3 57.70(5) 5_665 5_665 ?
S3 Re1 S1 89.80(7) 5_665 . ?
S4 Re1 Re2 117.90(5) 5_665 . ?
S4 Re1 Re2 57.51(5) 5_665 5_665 ?
S4 Re1 Re3 117.61(5) 5_665 . ?
S4 Re1 Re3 57.84(5) 5_665 5_665 ?
S4 Re1 S1 174.48(7) 5_665 . ?
S4 Re1 S2 89.32(7) 5_665 5_665 ?
S4 Re1 S3 90.17(7) 5_665 5_665 ?
N1 Re1 Re2 134.31(18) . 5_665 ?
N1 Re1 Re2 135.59(18) . . ?
N1 Re1 Re3 135.21(17) . . ?
N1 Re1 Re3 134.87(17) . 5_665 ?
N1 Re1 S1 93.30(18) . . ?
N1 Re1 S2 92.84(18) . 5_665 ?
N1 Re1 S3 93.33(18) . 5_665 ?
N1 Re1 S4 92.21(18) . 5_665 ?
Re1 Re2 Re1 89.906(17) . 5_665 ?
Re1 Re2 Re3 59.828(15) 5_665 5_665 ?
Re1 Re2 Re3 59.915(14) . 5_665 ?
Re3 Re2 Re1 60.009(14) . 5_665 ?
Re3 Re2 Re1 59.934(14) . . ?
Re3 Re2 Re3 89.822(17) . 5_665 ?
S1 Re2 Re1 57.32(5) . . ?
S1 Re2 Re1 117.58(5) . 5_665 ?
S1 Re2 Re3 117.21(5) . 5_665 ?
S1 Re2 Re3 57.61(5) . . ?
S2 Re2 Re1 57.36(5) . 5_665 ?
S2 Re2 Re1 117.47(5) . . ?
S2 Re2 Re3 57.59(5) . 5_665 ?
S2 Re2 Re3 117.34(5) . . ?
S2 Re2 S1 173.72(7) . . ?
S2 Re2 S3 90.05(7) . 5_665 ?
S2 Re2 S4 89.18(7) . . ?
S3 Re2 Re1 117.40(5) 5_665 5_665 ?
S3 Re2 Re1 57.42(5) 5_665 . ?
S3 Re2 Re3 117.33(5) 5_665 . ?
S3 Re2 Re3 57.61(5) 5_665 5_665 ?
S3 Re2 S1 89.47(7) 5_665 . ?
S4 Re2 Re1 117.68(5) . . ?
S4 Re2 Re1 57.21(5) . 5_665 ?
S4 Re2 Re3 57.80(5) . . ?
S4 Re2 Re3 117.02(5) . 5_665 ?
S4 Re2 S1 90.61(7) . . ?
S4 Re2 S3 173.70(7) . 5_665 ?
N2 Re2 Re1 134.97(17) . 5_665 ?
N2 Re2 Re1 135.11(17) . . ?
N2 Re2 Re3 134.59(18) . 5_665 ?
N2 Re2 Re3 135.59(18) . . ?
N2 Re2 S1 93.58(18) . . ?
N2 Re2 S2 92.70(18) . . ?
N2 Re2 S3 92.80(19) . 5_665 ?
N2 Re2 S4 93.48(19) . . ?
Re1 Re3 Re1 90.086(16) . 5_665 ?
Re1 Re3 Re2 59.997(14) 5_665 5_665 ?
Re1 Re3 Re2 60.054(15) . 5_665 ?
Re2 Re3 Re1 60.141(15) . . ?
Re2 Re3 Re1 60.115(14) . 5_665 ?
Re2 Re3 Re2 90.180(17) . 5_665 ?
S1 Re3 Re1 57.44(5) . . ?
S1 Re3 Re1 117.81(5) . 5_665 ?
S1 Re3 Re2 57.74(5) . . ?
S1 Re3 Re2 117.47(5) . 5_665 ?
S1 Re3 S4 90.43(7) . . ?
S2 Re3 Re1 57.32(5) 5_665 . ?
S2 Re3 Re1 117.13(5) 5_665 5_665 ?
S2 Re3 Re2 57.17(5) 5_665 5_665 ?
S2 Re3 Re2 117.42(5) 5_665 . ?
S2 Re3 S1 89.70(7) 5_665 . ?
S2 Re3 S3 89.65(7) 5_665 . ?
S2 Re3 S4 173.28(7) 5_665 . ?
S3 Re3 Re1 57.39(5) . 5_665 ?
S3 Re3 Re1 117.42(5) . . ?
S3 Re3 Re2 57.40(5) . 5_665 ?
S3 Re3 Re2 117.47(5) . . ?
S3 Re3 S1 173.90(7) . . ?
S3 Re3 S4 89.51(7) . . ?
S4 Re3 Re1 117.48(5) . . ?
S4 Re3 Re1 57.13(5) . 5_665 ?
S4 Re3 Re2 117.10(5) . 5_665 ?
S4 Re3 Re2 57.39(5) . . ?
N3 Re3 Re1 133.57(17) . . ?
N3 Re3 Re1 136.33(17) . 5_665 ?
N3 Re3 Re2 135.93(17) . 5_665 ?
N3 Re3 Re2 133.86(17) . . ?
N3 Re3 S1 91.26(18) . . ?
N3 Re3 S2 93.10(17) . 5_665 ?
N3 Re3 S3 94.82(18) . . ?
N3 Re3 S4 93.61(17) . . ?
Mo2 Mo1 Mo2 90.093(17) . 5_665 ?
Mo3 Mo1 Mo2 59.925(15) . . ?
Mo3 Mo1 Mo2 60.121(15) . 5_665 ?
Mo3 Mo1 Mo2 60.087(14) 5_665 . ?
Mo3 Mo1 Mo2 59.878(15) 5_665 5_665 ?
Mo3 Mo1 Mo3 89.916(16) . 5_665 ?
S1 Mo1 Mo2 117.84(6) . 5_665 ?
S1 Mo1 Mo2 57.75(5) . . ?
S1 Mo1 Mo3 57.74(5) . . ?
S1 Mo1 Mo3 117.81(5) . 5_665 ?
S2 Mo1 Mo2 117.56(5) 5_665 . ?
S2 Mo1 Mo2 57.30(5) 5_665 5_665 ?
S2 Mo1 Mo3 57.68(5) 5_665 . ?
S2 Mo1 Mo3 117.15(5) 5_665 5_665 ?
S2 Mo1 S1 90.11(7) 5_665 . ?
S2 Mo1 S3 173.82(7) 5_665 5_665 ?
S3 Mo1 Mo2 117.55(5) 5_665 5_665 ?
S3 Mo1 Mo2 57.52(5) 5_665 . ?
S3 Mo1 Mo3 117.42(5) 5_665 . ?
S3 Mo1 Mo3 57.70(5) 5_665 5_665 ?
S3 Mo1 S1 89.80(7) 5_665 . ?
S4 Mo1 Mo2 57.51(5) 5_665 5_665 ?
S4 Mo1 Mo2 117.90(5) 5_665 . ?
S4 Mo1 Mo3 117.61(5) 5_665 . ?
S4 Mo1 Mo3 57.84(5) 5_665 5_665 ?
S4 Mo1 S1 174.48(7) 5_665 . ?
S4 Mo1 S2 89.32(7) 5_665 5_665 ?
S4 Mo1 S3 90.17(7) 5_665 5_665 ?
N1 Mo1 Mo2 134.31(18) . 5_665 ?
N1 Mo1 Mo2 135.59(18) . . ?
N1 Mo1 Mo3 135.21(17) . . ?
N1 Mo1 Mo3 134.87(17) . 5_665 ?
N1 Mo1 S1 93.30(18) . . ?
N1 Mo1 S2 92.84(18) . 5_665 ?
N1 Mo1 S3 93.33(18) . 5_665 ?
N1 Mo1 S4 92.21(18) . 5_665 ?
Mo1 Mo2 Mo1 89.906(17) . 5_665 ?
Mo1 Mo2 Mo3 59.828(15) 5_665 5_665 ?
Mo1 Mo2 Mo3 59.915(14) . 5_665 ?
Mo3 Mo2 Mo1 59.934(14) . . ?
Mo3 Mo2 Mo1 60.009(14) . 5_665 ?
Mo3 Mo2 Mo3 89.822(17) . 5_665 ?
S1 Mo2 Mo1 57.32(5) . . ?
S1 Mo2 Mo1 117.58(5) . 5_665 ?
S1 Mo2 Mo3 57.61(5) . . ?
S1 Mo2 Mo3 117.21(5) . 5_665 ?
S2 Mo2 Mo1 57.36(5) . 5_665 ?
S2 Mo2 Mo1 117.47(5) . . ?
S2 Mo2 Mo3 117.34(5) . . ?
S2 Mo2 Mo3 57.59(5) . 5_665 ?
S2 Mo2 S1 173.72(7) . . ?
S2 Mo2 S3 90.05(7) . 5_665 ?
S2 Mo2 S4 89.18(7) . . ?
S3 Mo2 Mo1 117.40(5) 5_665 5_665 ?
S3 Mo2 Mo1 57.42(5) 5_665 . ?
S3 Mo2 Mo3 117.33(5) 5_665 . ?
S3 Mo2 Mo3 57.61(5) 5_665 5_665 ?
S3 Mo2 S1 89.47(7) 5_665 . ?
S4 Mo2 Mo1 57.21(5) . 5_665 ?
S4 Mo2 Mo1 117.68(5) . . ?
S4 Mo2 Mo3 57.80(5) . . ?
S4 Mo2 Mo3 117.02(5) . 5_665 ?
S4 Mo2 S1 90.61(7) . . ?
S4 Mo2 S3 173.70(7) . 5_665 ?
N2 Mo2 Mo1 135.11(17) . . ?
N2 Mo2 Mo1 134.97(17) . 5_665 ?
N2 Mo2 Mo3 134.59(18) . 5_665 ?
N2 Mo2 Mo3 135.59(18) . . ?
N2 Mo2 S1 93.58(18) . . ?
N2 Mo2 S2 92.70(18) . . ?
N2 Mo2 S3 92.80(19) . 5_665 ?
N2 Mo2 S4 93.48(19) . . ?
Mo1 Mo3 Mo1 90.086(16) . 5_665 ?
Mo1 Mo3 Mo2 59.997(14) 5_665 5_665 ?
Mo1 Mo3 Mo2 60.054(15) . 5_665 ?
Mo2 Mo3 Mo1 60.141(15) . . ?
Mo2 Mo3 Mo1 60.115(14) . 5_665 ?
Mo2 Mo3 Mo2 90.180(17) . 5_665 ?
S1 Mo3 Mo1 117.81(5) . 5_665 ?
S1 Mo3 Mo1 57.44(5) . . ?
S1 Mo3 Mo2 57.74(5) . . ?
S1 Mo3 Mo2 117.47(5) . 5_665 ?
S1 Mo3 S4 90.43(7) . . ?
S2 Mo3 Mo1 117.13(5) 5_665 5_665 ?
S2 Mo3 Mo1 57.32(5) 5_665 . ?
S2 Mo3 Mo2 57.17(5) 5_665 5_665 ?
S2 Mo3 Mo2 117.42(5) 5_665 . ?
S2 Mo3 S1 89.70(7) 5_665 . ?
S2 Mo3 S3 89.65(7) 5_665 . ?
S2 Mo3 S4 173.28(7) 5_665 . ?
S3 Mo3 Mo1 57.39(5) . 5_665 ?
S3 Mo3 Mo1 117.42(5) . . ?
S3 Mo3 Mo2 117.47(5) . . ?
S3 Mo3 Mo2 57.40(5) . 5_665 ?
S3 Mo3 S1 173.90(7) . . ?
S3 Mo3 S4 89.51(7) . . ?
S4 Mo3 Mo1 57.13(5) . 5_665 ?
S4 Mo3 Mo1 117.48(5) . . ?
S4 Mo3 Mo2 117.10(5) . 5_665 ?
S4 Mo3 Mo2 57.39(5) . . ?
N3 Mo3 Mo1 136.33(17) . 5_665 ?
N3 Mo3 Mo1 133.57(17) . . ?
N3 Mo3 Mo2 133.86(17) . . ?
N3 Mo3 Mo2 135.93(17) . 5_665 ?
N3 Mo3 S1 91.26(18) . . ?
N3 Mo3 S2 93.10(17) . 5_665 ?
N3 Mo3 S3 94.82(18) . . ?
N3 Mo3 S4 93.61(17) . . ?
Re1 S1 Re2 64.93(5) . . ?
Re1 S1 Re3 64.83(5) . . ?
Re3 S1 Re2 64.65(5) . . ?
Mo1 S1 Mo2 64.93(5) . . ?
Mo1 S1 Mo3 64.83(5) . . ?
Mo3 S1 Mo2 64.65(5) . . ?
Re1 S2 Re3 65.00(5) 5_665 5_665 ?
Re2 S2 Re1 65.34(5) . 5_665 ?
Re2 S2 Re3 65.25(5) . 5_665 ?
Mo1 S2 Mo3 65.00(5) 5_665 5_665 ?
Mo2 S2 Mo1 65.34(5) . 5_665 ?
Mo2 S2 Mo3 65.25(5) . 5_665 ?
Re1 S3 Re2 65.06(5) 5_665 5_665 ?
Re1 S3 Re3 64.91(5) 5_665 . ?
Re2 S3 Re3 65.00(5) 5_665 . ?
Mo1 S3 Mo2 65.06(5) 5_665 5_665 ?
Mo1 S3 Mo3 64.91(5) 5_665 . ?
Mo2 S3 Mo3 65.00(5) 5_665 . ?
Re1 S4 Re2 65.27(5) 5_665 . ?
Re1 S4 Re3 65.03(5) 5_665 . ?
Re2 S4 Re3 64.81(5) . . ?
Mo1 S4 Mo2 65.27(5) 5_665 . ?
Mo1 S4 Mo3 65.03(5) 5_665 . ?
Mo2 S4 Mo3 64.81(5) . . ?
C11 N1 Re1 121.0(5) . . ?
C11 N1 Mo1 121.0(5) . . ?
C15 N1 Re1 122.5(6) . . ?
C15 N1 Mo1 122.5(6) . . ?
C15 N1 C11 116.4(7) . . ?
C21 N2 Re2 121.9(6) . . ?
C21 N2 Mo2 121.9(6) . . ?
C21 N2 C25 116.3(8) . . ?
C25 N2 Re2 121.7(7) . . ?
C25 N2 Mo2 121.7(7) . . ?
C31 N3 Re3 121.8(5) . . ?
C31 N3 Mo3 121.8(5) . . ?
C31 N3 C35 116.9(7) . . ?
C35 N3 Re3 121.2(6) . . ?
C35 N3 Mo3 121.2(6) . . ?
N1 C11 H11 118.6 . . ?
N1 C11 C12 122.8(8) . . ?
C12 C11 H11 118.6 . . ?
C11 C12 H12 119.8 . . ?
C11 C12 C13 120.4(8) . . ?
C13 C12 H12 119.8 . . ?
C12 C13 C16 121.5(8) . . ?
C14 C13 C12 115.6(8) . . ?
C14 C13 C16 122.9(8) . . ?
C13 C14 H14 119.4 . . ?
C13 C14 C15 121.2(8) . . ?
C15 C14 H14 119.4 . . ?
N1 C15 C14 123.5(9) . . ?
N1 C15 H15 118.2 . . ?
C14 C15 H15 118.2 . . ?
C13 C16 C19 108.3(10) . . ?
C17 C16 C13 110.6(9) . . ?
C17 C16 C19 107.3(12) . . ?
C18 C16 C13 112.2(8) . . ?
C18 C16 C17 112.2(11) . . ?
C18 C16 C19 105.9(11) . . ?
C16 C17 H17A 109.5 . . ?
C16 C17 H17B 109.5 . . ?
C16 C17 H17C 109.5 . . ?
H17A C17 H17B 109.5 . . ?
H17A C17 H17C 109.5 . . ?
H17B C17 H17C 109.5 . . ?
C16 C18 H18A 109.5 . . ?
C16 C18 H18B 109.5 . . ?
C16 C18 H18C 109.5 . . ?
H18A C18 H18B 109.5 . . ?
H18A C18 H18C 109.5 . . ?
H18B C18 H18C 109.5 . . ?
C16 C19 H19A 109.5 . . ?
C16 C19 H19B 109.5 . . ?
C16 C19 H19C 109.5 . . ?
H19A C19 H19B 109.5 . . ?
H19A C19 H19C 109.5 . . ?
H19B C19 H19C 109.5 . . ?
N2 C21 H21 118.5 . . ?
N2 C21 C22 122.9(10) . . ?
C22 C21 H21 118.5 . . ?
C21 C22 H22 118.8 . . ?
C23 C22 C21 122.5(11) . . ?
C23 C22 H22 118.8 . . ?
C22 C23 C24 114.4(10) . . ?
C22 C23 C26 123.3(11) . . ?
C24 C23 C26 122.2(11) . . ?
C23 C24 H24 119.6 . . ?
C23 C24 C25 120.9(11) . . ?
C25 C24 H24 119.6 . . ?
N2 C25 C24 123.0(11) . . ?
N2 C25 H25 118.5 . . ?
C24 C25 H25 118.5 . . ?
C271 C26 C23 106.4(16) . . ?
C271 C26 C291 110(3) . . ?
C281 C26 C23 111.8(16) . . ?
C281 C26 C271 114(3) . . ?
C281 C26 C291 109(2) . . ?
C291 C26 C23 105.2(17) . . ?
C272 C26 C23 108.0(14) . . ?
C282 C26 C23 107.6(15) . . ?
C282 C26 C272 108(2) . . ?
C292 C26 C23 111.5(14) . . ?
C292 C26 C272 112(2) . . ?
C292 C26 C282 110(2) . . ?
N3 C31 H31 118.5 . . ?
N3 C31 C32 123.0(8) . . ?
C32 C31 H31 118.5 . . ?
C31 C32 H32 119.9 . . ?
C31 C32 C33 120.2(9) . . ?
C33 C32 H32 119.9 . . ?
C32 C33 C36 121.4(9) . . ?
C34 C33 C32 116.5(8) . . ?
C34 C33 C36 122.1(9) . . ?
C33 C34 H34 119.9 . . ?
C33 C34 C35 120.3(9) . . ?
C35 C34 H34 119.9 . . ?
N3 C35 C34 123.1(9) . . ?
N3 C35 H35 118.5 . . ?
C34 C35 H35 118.5 . . ?
C371 C36 C33 109.1(11) . . ?
C371 C36 C381 100.4(16) . . ?
C381 C36 C33 110.7(11) . . ?
C391 C36 C33 111.1(13) . . ?
C391 C36 C371 112(2) . . ?
C391 C36 C381 112.9(19) . . ?
C372 C36 C33 109.5(16) . . ?
C372 C36 C382 112(2) . . ?
C372 C36 C392 116(2) . . ?
C382 C36 C33 104.9(14) . . ?
C382 C36 C392 101(2) . . ?
C392 C36 C33 112.2(14) . . ?
C26 C271 H27A 109.5 . . ?
C26 C271 H27B 109.5 . . ?
C26 C271 H27C 109.5 . . ?
H27A C271 H27B 109.5 . . ?
H27A C271 H27C 109.5 . . ?
H27B C271 H27C 109.5 . . ?
C26 C281 H28A 109.5 . . ?
C26 C281 H28B 109.5 . . ?
C26 C281 H28C 109.5 . . ?
H28A C281 H28B 109.5 . . ?
H28A C281 H28C 109.5 . . ?
H28B C281 H28C 109.5 . . ?
C26 C291 H29A 109.5 . . ?
C26 C291 H29B 109.5 . . ?
C26 C291 H29C 109.5 . . ?
H29A C291 H29B 109.5 . . ?
H29A C291 H29C 109.5 . . ?
H29B C291 H29C 109.5 . . ?
C36 C371 H37A 109.5 . . ?
C36 C371 H37B 109.5 . . ?
C36 C371 H37C 109.5 . . ?
H37A C371 H37B 109.5 . . ?
H37A C371 H37C 109.5 . . ?
H37B C371 H37C 109.5 . . ?
C36 C381 H38A 109.5 . . ?
C36 C381 H38B 109.5 . . ?
C36 C381 H38C 109.5 . . ?
H38A C381 H38B 109.5 . . ?
H38A C381 H38C 109.5 . . ?
H38B C381 H38C 109.5 . . ?
C36 C391 H39A 109.5 . . ?
C36 C391 H39B 109.5 . . ?
C36 C391 H39C 109.5 . . ?
H39A C391 H39B 109.5 . . ?
H39A C391 H39C 109.5 . . ?
H39B C391 H39C 109.5 . . ?
C26 C272 H27D 109.5 . . ?
C26 C272 H27E 109.5 . . ?
C26 C272 H27F 109.5 . . ?
H27D C272 H27E 109.5 . . ?
H27D C272 H27F 109.5 . . ?
H27E C272 H27F 109.5 . . ?
C26 C282 H28D 109.5 . . ?
C26 C282 H28E 109.5 . . ?
C26 C282 H28F 109.5 . . ?
H28D C282 H28E 109.5 . . ?
H28D C282 H28F 109.5 . . ?
H28E C282 H28F 109.5 . . ?
C26 C292 H29D 109.5 . . ?
C26 C292 H29E 109.5 . . ?
C26 C292 H29F 109.5 . . ?
H29D C292 H29E 109.5 . . ?
H29D C292 H29F 109.5 . . ?
H29E C292 H29F 109.5 . . ?
C36 C372 H37D 109.5 . . ?
C36 C372 H37E 109.5 . . ?
C36 C372 H37F 109.5 . . ?
H37D C372 H37E 109.5 . . ?
H37D C372 H37F 109.5 . . ?
H37E C372 H37F 109.5 . . ?
C36 C382 H38D 109.5 . . ?
C36 C382 H38E 109.5 . . ?
C36 C382 H38F 109.5 . . ?
H38D C382 H38E 109.5 . . ?
H38D C382 H38F 109.5 . . ?
H38E C382 H38F 109.5 . . ?
C36 C392 H39D 109.5 . . ?
C36 C392 H39E 109.5 . . ?
C36 C392 H39F 109.5 . . ?
H39D C392 H39E 109.5 . . ?
H39D C392 H39F 109.5 . . ?
H39E C392 H39F 109.5 . . ?

loop_
_geom_bond_atom_site_label_1
_geom_bond_atom_site_label_2
_geom_bond_distance
_geom_bond_site_symmetry_2
_geom_bond_publ_flag
Re1 Re2 2.6143(5) 5_665 ?
Re1 Re2 2.6137(5) . ?
Re1 Re3 2.6083(5) . ?
Re1 Re3 2.6115(5) 5_665 ?
Re1 S1 2.429(2) . ?
Re1 S2 2.4224(19) 5_665 ?
Re1 S3 2.429(2) 5_665 ?
Re1 S4 2.420(2) 5_665 ?
Re1 N1 2.240(7) . ?
Re2 Re1 2.6143(6) 5_665 ?
Re2 Re3 2.6081(5) . ?
Re2 Re3 2.6161(6) 5_665 ?
Re2 S1 2.4405(19) . ?
Re2 S2 2.4205(18) . ?
Re2 S3 2.432(2) 5_665 ?
Re2 S4 2.428(2) . ?
Re2 N2 2.246(6) . ?
Re3 Re1 2.6116(5) 5_665 ?
Re3 Re2 2.6161(6) 5_665 ?
Re3 S1 2.437(2) . ?
Re3 S2 2.4319(19) 5_665 ?
Re3 S3 2.437(2) . ?
Re3 S4 2.439(2) . ?
Re3 N3 2.252(6) . ?
Mo1 Mo2 2.6137(5) . ?
Mo1 Mo2 2.6143(5) 5_665 ?
Mo1 Mo3 2.6115(5) 5_665 ?
Mo1 Mo3 2.6083(5) . ?
Mo1 S1 2.429(2) . ?
Mo1 S2 2.4224(19) 5_665 ?
Mo1 S3 2.429(2) 5_665 ?
Mo1 S4 2.420(2) 5_665 ?
Mo1 N1 2.240(7) . ?
Mo2 Mo1 2.6143(6) 5_665 ?
Mo2 Mo3 2.6081(5) . ?
Mo2 Mo3 2.6161(6) 5_665 ?
Mo2 S1 2.4405(19) . ?
Mo2 S2 2.4205(18) . ?
Mo2 S3 2.432(2) 5_665 ?
Mo2 S4 2.428(2) . ?
Mo2 N2 2.246(6) . ?
Mo3 Mo1 2.6116(5) 5_665 ?
Mo3 Mo2 2.6161(6) 5_665 ?
Mo3 S1 2.437(2) . ?
Mo3 S2 2.4319(19) 5_665 ?
Mo3 S3 2.437(2) . ?
Mo3 S4 2.439(2) . ?
Mo3 N3 2.252(6) . ?
S2 Re1 2.4224(19) 5_665 ?
S2 Re3 2.4319(19) 5_665 ?
S2 Mo1 2.4224(19) 5_665 ?
S2 Mo3 2.4319(19) 5_665 ?
S3 Re1 2.429(2) 5_665 ?
S3 Re2 2.432(2) 5_665 ?
S3 Mo1 2.429(2) 5_665 ?
S3 Mo2 2.432(2) 5_665 ?
S4 Re1 2.420(2) 5_665 ?
S4 Mo1 2.420(2) 5_665 ?
N1 C11 1.353(10) . ?
N1 C15 1.314(10) . ?
N2 C21 1.299(11) . ?
N2 C25 1.325(11) . ?
N3 C31 1.322(10) . ?
N3 C35 1.332(10) . ?
C11 H11 0.9300 . ?
C11 C12 1.379(11) . ?
C12 H12 0.9300 . ?
C12 C13 1.386(11) . ?
C13 C14 1.371(13) . ?
C13 C16 1.529(12) . ?
C14 H14 0.9300 . ?
C14 C15 1.378(12) . ?
C15 H15 0.9300 . ?
C16 C17 1.485(15) . ?
C16 C18 1.481(14) . ?
C16 C19 1.531(18) . ?
C17 H17A 0.9600 . ?
C17 H17B 0.9600 . ?
C17 H17C 0.9600 . ?
C18 H18A 0.9600 . ?
C18 H18B 0.9600 . ?
C18 H18C 0.9600 . ?
C19 H19A 0.9600 . ?
C19 H19B 0.9600 . ?
C19 H19C 0.9600 . ?
C21 H21 0.9300 . ?
C21 C22 1.389(13) . ?
C22 H22 0.9300 . ?
C22 C23 1.343(15) . ?
C23 C24 1.372(16) . ?
C23 C26 1.558(15) . ?
C24 H24 0.9300 . ?
C24 C25 1.391(15) . ?
C25 H25 0.9300 . ?
C26 C271 1.522(16) . ?
C26 C281 1.516(16) . ?
C26 C291 1.534(17) . ?
C26 C272 1.539(16) . ?
C26 C282 1.531(16) . ?
C26 C292 1.516(16) . ?
C31 H31 0.9300 . ?
C31 C32 1.381(12) . ?
C32 H32 0.9300 . ?
C32 C33 1.381(13) . ?
C33 C34 1.366(12) . ?
C33 C36 1.528(12) . ?
C34 H34 0.9300 . ?
C34 C35 1.381(11) . ?
C35 H35 0.9300 . ?
C36 C371 1.510(15) . ?
C36 C381 1.521(14) . ?
C36 C391 1.494(14) . ?
C36 C372 1.486(16) . ?
C36 C382 1.515(16) . ?
C36 C392 1.519(16) . ?
C271 H27A 0.9600 . ?
C271 H27B 0.9600 . ?
C271 H27C 0.9600 . ?
C281 H28A 0.9600 . ?
C281 H28B 0.9600 . ?
C281 H28C 0.9600 . ?
C291 H29A 0.9600 . ?
C291 H29B 0.9600 . ?
C291 H29C 0.9600 . ?
C371 H37A 0.9600 . ?
C371 H37B 0.9600 . ?
C371 H37C 0.9600 . ?
C381 H38A 0.9600 . ?
C381 H38B 0.9600 . ?
C381 H38C 0.9600 . ?
C391 H39A 0.9600 . ?
C391 H39B 0.9600 . ?
C391 H39C 0.9600 . ?
C272 H27D 0.9600 . ?
C272 H27E 0.9600 . ?
C272 H27F 0.9600 . ?
C282 H28D 0.9600 . ?
C282 H28E 0.9600 . ?
C282 H28F 0.9600 . ?
C292 H29D 0.9600 . ?
C292 H29E 0.9600 . ?
C292 H29F 0.9600 . ?
C372 H37D 0.9600 . ?
C372 H37E 0.9600 . ?
C372 H37F 0.9600 . ?
C382 H38D 0.9600 . ?
C382 H38E 0.9600 . ?
C382 H38F 0.9600 . ?
C392 H39D 0.9600 . ?
C392 H39E 0.9600 . ?
C392 H39F 0.9600 . ?

loop_
_twin_individual_id
_twin_individual_mass_fraction_refined
1 0.7967(6)
2 0.2033(6)
